data_4346211
loop_
_publ_author_name
'Tanase, Tomoaki'
'Hatada, Satoko'
'Noda, Sayo'
'Takenaka, Hiroe'
'Nakamae, Kanako'
'Kure, Bunsho'
'Nakajima, Takayuki'

_publ_section_title
;
 Stepwise Expansion of Pd Chains from Binuclear Palladium(I) Complexes
 Supported by Tetraphosphine Ligands.
;
_journal_issue 17
_journal_name_full 'Inorganic chemistry'
_journal_page_first 8298
_journal_page_last 8309
_journal_paper_doi 10.1021/acs.inorgchem.5b00950
_journal_volume 54
_journal_year 2015
_chemical_formula_moiety 'C80 H74 Au2 Cl6 F12 P10 Pd2 '
_chemical_formula_sum 'C80 H74 Au2 Cl6 F12 P10 Pd2'
_chemical_formula_weight 2392.63
_space_group_IT_number 15
_space_group_name_Hall '-C 2yc'
_space_group_name_H-M_alt 'C 1 2/c 1'
_symmetry_cell_setting monoclinic
_symmetry_Int_Tables_number 15
_symmetry_space_group_name_Hall '-C 2yc'
_symmetry_space_group_name_H-M 'C 1 2/c 1'
_cell_angle_alpha 90.0000
_cell_angle_beta 120.586(3)
_cell_angle_gamma 90.0000
_cell_formula_units_Z 4
_cell_length_a 31.179(3)
_cell_length_b 17.7556(10)
_cell_length_c 17.8256(16)
_cell_measurement_reflns_used 7283
_cell_measurement_temperature 123(2)
_cell_measurement_theta_max 27.5
_cell_measurement_theta_min 3.0
_cell_volume 8495.3(12)
_computing_cell_refinement CrystalClear
_computing_data_collection CrystalClear
_computing_data_reduction CrystalStructure
_computing_molecular_graphics 'Mercury 3.0'
_computing_publication_material 'CrystalStructure 3.8'
_computing_structure_refinement SHELXL
_computing_structure_solution SHELXS97
_diffrn_ambient_temperature 123(2)
_diffrn_detector_area_resol_mean 7.31
_diffrn_measured_fraction_theta_full 0.990
_diffrn_measured_fraction_theta_max 0.988
_diffrn_measurement_device_type 'Rigaku Saturn'
_diffrn_measurement_method \w
_diffrn_radiation_type 'Mo K\a'
_diffrn_radiation_wavelength 0.71075
_diffrn_reflns_av_R_equivalents 0.045
_diffrn_reflns_limit_h_max 40
_diffrn_reflns_limit_h_min -40
_diffrn_reflns_limit_k_max 23
_diffrn_reflns_limit_k_min -23
_diffrn_reflns_limit_l_max 23
_diffrn_reflns_limit_l_min -23
_diffrn_reflns_number 39662
_diffrn_reflns_theta_full 27.50
_diffrn_reflns_theta_max 27.52
_exptl_absorpt_coefficient_mu 4.319
_exptl_absorpt_correction_T_max 0.841
_exptl_absorpt_correction_T_min 0.665
_exptl_absorpt_correction_type multi-scan
_exptl_absorpt_process_details 'Jacobson, R. (1998) Private communication'
_exptl_crystal_colour orange
_exptl_crystal_density_diffrn 1.871
_exptl_crystal_density_method 'not measured'
_exptl_crystal_description prism
_exptl_crystal_F_000 4656.00
_exptl_crystal_size_max 0.20
_exptl_crystal_size_mid 0.10
_exptl_crystal_size_min 0.04
_refine_diff_density_max 2.30
_refine_diff_density_min -1.27
_refine_ls_extinction_method none
_refine_ls_goodness_of_fit_ref 1.100
_refine_ls_hydrogen_treatment refall
_refine_ls_number_parameters 687
_refine_ls_number_reflns 9665
_refine_ls_R_factor_gt 0.0748
_refine_ls_shift/su_max 0.003
_refine_ls_structure_factor_coef Fsqd
_refine_ls_weighting_details 'w = 1/[\s^2^(Fo^2^)+(0.1309P)^2^+47.7845P] where P=(Fo^2^+2Fc^2^)/3'
_refine_ls_weighting_scheme calc
_refine_ls_wR_factor_ref 0.2253
_reflns_number_gt 7753
_reflns_number_total 9665
_reflns_threshold_expression F^2^>2.0\s(F^2^)
_cod_data_source_file ic5b00950_si_003.cif
_cod_data_source_block '_7'
_cod_original_cell_volume 8495.4(12)
_cod_original_formula_sum 'C80 H74 Au2 Cl6 F12 P10 Pd2 '
_cod_database_code 4346211

loop_
_symmetry_equiv_pos_site_id
_symmetry_equiv_pos_as_xyz
1 +X,+Y,+Z
2 -X,+Y,1/2-Z
3 -X,-Y,-Z
4 +X,-Y,1/2+Z
5 1/2+X,1/2+Y,+Z
6 1/2-X,1/2+Y,1/2-Z
7 1/2-X,1/2-Y,-Z
8 1/2+X,1/2-Y,1/2+Z

loop_
_atom_site_label
_atom_site_type_symbol
_atom_site_fract_x
_atom_site_fract_y
_atom_site_fract_z
_atom_site_U_iso_or_equiv
_atom_site_adp_type
_atom_site_occupancy
_atom_site_symmetry_multiplicity
_atom_site_calc_flag
_atom_site_refinement_flags
Au(1) Au 0.235110(14) 0.698620(17) 0.42112(2) 0.05657(15) Uani 1.00 1 d .
Pd(1) Pd 0.30722(3) 0.59710(3) 0.63632(6) 0.0661(2) Uani 1.00 1 d .
Cl(1) Cl 0.2753(2) 0.5191(3) 0.7037(4) 0.0690(14) Uani 0.50 1 d P
Cl(2) Cl 0.2474(2) 0.5261(2) 0.6533(5) 0.0697(14) Uani 0.50 1 d P
Cl(3) Cl 0.1236(2) 0.5872(6) 0.0558(4) 0.130(3) Uani 0.50 1 d P
Cl(4) Cl 0.0464(4) 0.5361(11) 0.0873(8) 0.180(6) Uani 0.50 1 d P
Cl(5) Cl 0.0482(4) 0.7153(8) 0.0129(6) 0.151(4) Uani 0.50 1 d P
Cl(6) Cl 0.0790(4) 0.5809(8) 0.0983(9) 0.157(4) Uani 0.50 1 d P
P(1) P 0.29561(11) 0.51538(12) 0.5254(2) 0.0650(6) Uani 1.00 1 d .
P(2) P 0.31788(10) 0.66106(12) 0.48224(17) 0.0565(5) Uani 1.00 1 d .
P(3) P 0.34670(9) 0.75994(13) 0.63802(14) 0.0555(5) Uani 1.00 1 d .
P(4) P 0.33615(10) 0.66906(18) 0.76109(17) 0.0683(7) Uani 1.00 1 d .
P(5) P 0.0000 0.9329(2) 0.2500 0.0615(8) Uani 1.00 2 d S
P(6) P 0.0000 0.3523(4) 0.2500 0.0941(14) Uani 1.00 2 d S
F(1) F 0.0228(3) 0.9958(5) 0.2173(6) 0.139(3) Uani 1.00 1 d .
F(2) F 0.0498(2) 0.9333(3) 0.3428(4) 0.092(2) Uani 1.00 1 d .
F(3) F 0.0233(2) 0.8689(4) 0.2201(4) 0.0920(19) Uani 1.00 1 d .
F(4) F 0.0512(2) 0.3552(6) 0.3426(5) 0.125(3) Uani 1.00 1 d .
F(5) F 0.0212(5) 0.2999(12) 0.2161(7) 0.286(13) Uani 1.00 1 d .
F(6) F 0.0176(5) 0.4195(11) 0.2121(12) 0.259(10) Uani 1.00 1 d .
C(1) C 0.3270(4) 0.5593(4) 0.4730(8) 0.066(2) Uani 1.00 1 d .
C(2) C 0.3474(3) 0.6666(4) 0.5989(6) 0.0556(19) Uani 1.00 1 d .
C(3) C 0.3772(4) 0.7379(8) 0.7534(7) 0.081(3) Uani 1.00 1 d .
C(4) C 0.3267(3) 0.4251(4) 0.5672(6) 0.055(2) Uani 1.00 1 d .
C(5) C 0.3717(4) 0.4250(5) 0.6458(8) 0.072(2) Uani 1.00 1 d .
C(6) C 0.3968(4) 0.3591(6) 0.6792(8) 0.075(2) Uani 1.00 1 d .
C(7) C 0.3770(4) 0.2929(5) 0.6348(10) 0.083(3) Uani 1.00 1 d .
C(8) C 0.3327(4) 0.2924(5) 0.5552(8) 0.071(2) Uani 1.00 1 d .
C(9) C 0.3073(3) 0.3584(5) 0.5219(6) 0.060(2) Uani 1.00 1 d .
C(10) C 0.2345(3) 0.4912(5) 0.4395(9) 0.074(3) Uani 1.00 1 d .
C(11) C 0.2014(4) 0.4522(6) 0.4576(10) 0.086(3) Uani 1.00 1 d .
C(12) C 0.1543(5) 0.4274(6) 0.3906(15) 0.114(6) Uani 1.00 1 d .
C(13) C 0.1397(5) 0.4485(9) 0.3067(13) 0.114(5) Uani 1.00 1 d .
C(14) C 0.1702(5) 0.4890(8) 0.2847(12) 0.113(5) Uani 1.00 1 d .
C(15) C 0.2173(4) 0.5083(6) 0.3497(10) 0.085(3) Uani 1.00 1 d .
C(16) C 0.3451(6) 0.7135(12) 0.4349(14) 0.041(4) Uani 0.50 1 d P
C(17) C 0.3338(6) 0.7915(9) 0.4196(9) 0.044(3) Uani 0.50 1 d P
C(18) C 0.3626(6) 0.8376(9) 0.3966(11) 0.054(3) Uani 0.50 1 d P
C(19) C 0.4002(8) 0.8017(11) 0.3852(11) 0.124(6) Uani 1.00 1 d .
C(20) C 0.4054(15) 0.735(3) 0.393(3) 0.097(16) Uani 0.50 1 d P
C(21) C 0.3859(6) 0.6821(8) 0.4276(11) 0.047(3) Uani 0.50 1 d P
C(22) C 0.3679(13) 0.7064(17) 0.461(2) 0.074(8) Uani 0.50 1 d P
C(23) C 0.4231(9) 0.6898(16) 0.5254(18) 0.087(7) Uani 0.50 1 d P
C(24) C 0.4527(17) 0.720(2) 0.494(3) 0.16(2) Uani 0.50 1 d P
C(25) C 0.426(2) 0.743(2) 0.411(2) 0.115(18) Uani 0.50 1 d P
C(26) C 0.3528(11) 0.749(2) 0.3934(19) 0.114(11) Uani 0.50 1 d P
C(27) C 0.3974(7) 0.8105(9) 0.6346(13) 0.041(4) Uani 0.50 1 d P
C(28) C 0.4365(4) 0.7784(7) 0.6356(8) 0.036(2) Uani 0.50 1 d P
C(29) C 0.4743(5) 0.8275(8) 0.6390(11) 0.048(3) Uani 0.50 1 d P
C(30) C 0.4711(8) 0.8995(18) 0.644(2) 0.069(8) Uani 0.50 1 d P
C(31) C 0.4305(7) 0.9359(9) 0.641(2) 0.088(9) Uani 0.50 1 d P
C(32) C 0.3892(6) 0.8920(8) 0.6281(16) 0.068(5) Uani 0.50 1 d P
C(33) C 0.3780(14) 0.8348(17) 0.612(2) 0.080(7) Uani 0.50 1 d P
C(34) C 0.3424(12) 0.8754(14) 0.5294(19) 0.098(8) Uani 0.50 1 d P
C(35) C 0.3710(13) 0.9179(14) 0.502(2) 0.112(10) Uani 0.50 1 d P
C(36) C 0.4239(14) 0.928(2) 0.554(4) 0.142(16) Uani 0.50 1 d P
C(37) C 0.456(2) 0.910(2) 0.619(3) 0.14(2) Uani 0.50 1 d P
C(38) C 0.4227(15) 0.845(3) 0.6581(19) 0.136(15) Uani 0.50 1 d P
C(39) C 0.2928(3) 0.7200(5) 0.7818(6) 0.060(2) Uani 1.00 1 d .
C(40) C 0.2591(4) 0.6799(6) 0.7955(7) 0.068(2) Uani 1.00 1 d .
C(41) C 0.2260(4) 0.7184(7) 0.8117(8) 0.077(2) Uani 1.00 1 d .
C(42) C 0.2251(4) 0.7959(6) 0.8125(8) 0.079(3) Uani 1.00 1 d .
C(43) C 0.2572(6) 0.8346(6) 0.7978(9) 0.094(4) Uani 1.00 1 d .
C(44) C 0.2909(4) 0.7984(6) 0.7832(7) 0.075(2) Uani 1.00 1 d .
C(45) C 0.3720(7) 0.5997(12) 0.8471(11) 0.050(3) Uani 0.50 1 d P
C(46) C 0.3904(7) 0.6278(14) 0.9329(13) 0.063(4) Uani 0.50 1 d P
C(47) C 0.4251(8) 0.5811(15) 1.0023(14) 0.068(5) Uani 0.50 1 d P
C(48) C 0.4383(5) 0.5262(9) 0.9762(10) 0.102(4) Uani 1.00 1 d .
C(49) C 0.4182(11) 0.4844(19) 0.9034(16) 0.106(11) Uani 0.50 1 d P
C(50) C 0.3832(10) 0.5264(15) 0.8327(16) 0.078(6) Uani 0.50 1 d P
C(51) C 0.3843(7) 0.6418(12) 0.8764(14) 0.057(4) Uani 0.50 1 d P
C(52) C 0.4008(8) 0.6875(14) 0.9500(14) 0.073(5) Uani 0.50 1 d P
C(53) C 0.4371(8) 0.657(2) 1.0316(15) 0.097(9) Uani 0.50 1 d P
C(54) C 0.4568(11) 0.5876(18) 1.0392(16) 0.087(7) Uani 0.50 1 d P
C(55) C 0.4003(8) 0.5647(14) 0.8774(16) 0.071(5) Uani 0.50 1 d P
C(56) C 0.0580(11) 0.588(2) 0.0098(18) 0.136(17) Uani 0.50 1 d P
C(57) C 0.0330(9) 0.6144(18) 0.019(2) 0.118(13) Uani 0.50 1 d P
H(1) H 0.3115 0.5437 0.4113 0.080 Uiso 1.00 1 c R
H(2) H 0.3629 0.5462 0.5039 0.080 Uiso 1.00 1 c R
H(3) H 0.3826 0.6483 0.6263 0.067 Uiso 1.00 1 c R
H(4) H 0.3806 0.7834 0.7879 0.098 Uiso 1.00 1 c R
H(5) H 0.4107 0.7162 0.7744 0.098 Uiso 1.00 1 c R
H(6) H 0.3850 0.4709 0.6763 0.087 Uiso 1.00 1 c R
H(7) H 0.4277 0.3589 0.7328 0.090 Uiso 1.00 1 c R
H(8) H 0.3939 0.2468 0.6590 0.099 Uiso 1.00 1 c R
H(9) H 0.3202 0.2466 0.5240 0.085 Uiso 1.00 1 c R
H(10) H 0.2765 0.3585 0.4682 0.072 Uiso 1.00 1 c R
H(11) H 0.2111 0.4424 0.5166 0.103 Uiso 1.00 1 c R
H(12) H 0.1334 0.3974 0.4031 0.137 Uiso 1.00 1 c R
H(13) H 0.1072 0.4348 0.2614 0.137 Uiso 1.00 1 c R
H(14) H 0.1587 0.5029 0.2259 0.135 Uiso 1.00 1 c R
H(15) H 0.2389 0.5335 0.3351 0.102 Uiso 1.00 1 c R
H(16) H 0.2589 0.6264 0.7939 0.082 Uiso 1.00 1 c R
H(17) H 0.2036 0.6908 0.8224 0.092 Uiso 1.00 1 c R
H(18) H 0.2021 0.8217 0.8233 0.095 Uiso 1.00 1 c R
H(19) H 0.2565 0.8881 0.7976 0.112 Uiso 1.00 1 c R
H(20) H 0.3135 0.8270 0.7737 0.090 Uiso 1.00 1 c R

loop_
_atom_site_aniso_label
_atom_site_aniso_U_11
_atom_site_aniso_U_22
_atom_site_aniso_U_33
_atom_site_aniso_U_12
_atom_site_aniso_U_13
_atom_site_aniso_U_23
Au(1) 0.0791(2) 0.0371(2) 0.0453(2) 0.01000(13) 0.02573(19) 0.00274(11)
Pd(1) 0.0938(5) 0.0350(3) 0.1079(6) 0.0113(2) 0.0793(5) 0.0139(3)
Cl(1) 0.090(3) 0.062(2) 0.072(3) -0.025(2) 0.053(3) -0.006(2)
Cl(2) 0.111(4) 0.041(2) 0.099(4) -0.011(2) 0.085(4) -0.005(2)
Cl(3) 0.087(4) 0.219(10) 0.066(3) -0.046(5) 0.026(3) 0.004(4)
Cl(4) 0.105(6) 0.31(2) 0.128(8) 0.024(10) 0.061(6) 0.039(10)
Cl(5) 0.141(7) 0.206(11) 0.089(5) -0.040(7) 0.046(5) -0.033(6)
Cl(6) 0.113(7) 0.171(10) 0.164(11) 0.022(7) 0.054(7) 0.000(8)
P(1) 0.0776(15) 0.0349(9) 0.113(2) 0.0073(9) 0.0710(16) 0.0087(11)
P(2) 0.0824(15) 0.0380(9) 0.0682(14) 0.0060(9) 0.0522(12) 0.0077(9)
P(3) 0.0636(12) 0.0497(11) 0.0442(10) -0.0126(9) 0.0209(9) 0.0000(8)
P(4) 0.0679(14) 0.0882(18) 0.0598(14) 0.0308(13) 0.0405(12) 0.0320(13)
P(5) 0.0507(16) 0.0514(16) 0.066(2) 0.0000 0.0177(14) 0.0000
P(6) 0.052(2) 0.137(4) 0.086(3) 0.0000 0.030(2) 0.0000
F(1) 0.106(5) 0.118(6) 0.137(7) -0.056(5) 0.020(5) 0.040(5)
F(2) 0.063(3) 0.079(4) 0.082(4) 0.014(2) -0.001(2) -0.020(3)
F(3) 0.081(4) 0.110(5) 0.092(4) 0.007(3) 0.050(3) -0.015(4)
F(4) 0.064(3) 0.182(9) 0.097(5) 0.017(4) 0.017(3) -0.043(5)
F(5) 0.179(11) 0.47(3) 0.088(7) 0.200(16) -0.016(6) -0.104(11)
F(6) 0.121(10) 0.30(2) 0.245(18) -0.075(12) 0.011(9) 0.108(15)
C(1) 0.085(6) 0.034(3) 0.106(7) 0.004(3) 0.068(6) 0.002(4)
C(2) 0.056(4) 0.051(4) 0.071(5) 0.010(3) 0.041(4) 0.017(4)
C(3) 0.063(5) 0.117(9) 0.063(6) -0.000(5) 0.030(4) 0.010(6)
C(4) 0.059(4) 0.038(3) 0.088(6) 0.001(3) 0.052(4) 0.006(3)
C(5) 0.072(5) 0.049(4) 0.107(8) -0.003(4) 0.054(6) -0.008(5)
C(6) 0.066(5) 0.068(6) 0.091(7) 0.001(4) 0.040(5) -0.005(5)
C(7) 0.079(7) 0.049(5) 0.117(10) 0.012(4) 0.048(7) 0.013(5)
C(8) 0.086(6) 0.037(4) 0.082(7) 0.012(4) 0.037(5) 0.009(4)
C(9) 0.057(4) 0.052(4) 0.075(5) 0.007(3) 0.036(4) 0.004(4)
C(10) 0.067(5) 0.041(4) 0.146(10) 0.012(3) 0.077(7) 0.009(5)
C(11) 0.083(7) 0.057(5) 0.138(11) 0.021(5) 0.070(7) 0.028(6)
C(12) 0.087(8) 0.049(5) 0.24(2) 0.005(5) 0.106(12) 0.013(8)
C(13) 0.077(8) 0.110(11) 0.145(15) 0.005(7) 0.048(9) 0.018(11)
C(14) 0.091(9) 0.097(9) 0.150(14) 0.010(7) 0.062(10) 0.036(9)
C(15) 0.087(7) 0.058(5) 0.123(10) 0.011(5) 0.063(7) 0.010(6)
C(16) 0.028(7) 0.050(8) 0.040(10) -0.003(7) 0.014(7) 0.008(7)
C(17) 0.054(8) 0.049(8) 0.031(6) -0.002(6) 0.023(6) 0.005(5)
C(18) 0.058(8) 0.045(8) 0.052(9) -0.004(6) 0.024(7) 0.019(6)
C(19) 0.139(16) 0.135(16) 0.076(9) -0.017(12) 0.038(10) 0.034(9)
C(20) 0.09(2) 0.13(3) 0.07(2) -0.05(2) 0.04(2) -0.02(2)
C(21) 0.051(8) 0.043(7) 0.058(9) 0.003(6) 0.037(7) -0.001(6)
C(22) 0.084(19) 0.071(17) 0.08(2) -0.045(16) 0.047(18) -0.021(14)
C(23) 0.065(12) 0.109(19) 0.071(15) -0.012(12) 0.024(11) 0.016(12)
C(24) 0.15(3) 0.14(3) 0.22(5) -0.11(2) 0.11(3) -0.09(3)
C(25) 0.19(4) 0.10(2) 0.043(16) 0.07(3) 0.05(2) 0.024(18)
C(26) 0.087(18) 0.14(2) 0.078(17) -0.031(18) 0.014(14) 0.031(18)
C(27) 0.041(8) 0.022(7) 0.044(9) 0.004(5) 0.009(7) -0.004(6)
C(28) 0.038(6) 0.026(5) 0.039(6) -0.002(4) 0.016(5) 0.001(4)
C(29) 0.039(6) 0.035(6) 0.072(10) 0.003(5) 0.031(7) 0.008(6)
C(30) 0.040(10) 0.065(12) 0.10(2) 0.020(9) 0.036(14) 0.024(14)
C(31) 0.063(11) 0.026(7) 0.19(3) -0.009(7) 0.080(16) -0.015(11)
C(32) 0.041(7) 0.025(7) 0.124(17) -0.005(5) 0.033(9) -0.010(8)
C(33) 0.12(2) 0.062(17) 0.076(18) -0.014(16) 0.058(19) -0.004(13)
C(34) 0.15(2) 0.066(13) 0.098(18) 0.005(14) 0.076(19) 0.025(13)
C(35) 0.15(2) 0.063(13) 0.16(3) 0.042(16) 0.11(2) 0.034(16)
C(36) 0.09(2) 0.13(2) 0.25(5) -0.02(2) 0.11(3) -0.02(3)
C(37) 0.13(4) 0.09(2) 0.11(2) 0.01(2) -0.02(2) -0.04(2)
C(38) 0.13(2) 0.17(3) 0.054(15) -0.03(3) 0.006(16) 0.02(2)
C(39) 0.064(5) 0.062(4) 0.050(4) 0.009(4) 0.027(4) -0.001(4)
C(40) 0.070(5) 0.071(5) 0.073(6) 0.013(4) 0.043(5) 0.006(5)
C(41) 0.070(6) 0.082(6) 0.085(7) 0.017(5) 0.043(5) 0.005(5)
C(42) 0.080(7) 0.081(7) 0.072(7) 0.016(5) 0.036(6) -0.008(5)
C(43) 0.149(12) 0.054(5) 0.096(8) 0.008(6) 0.076(9) -0.018(5)
C(44) 0.095(7) 0.075(6) 0.058(5) -0.003(5) 0.042(5) -0.016(4)
C(45) 0.067(10) 0.055(10) 0.044(8) 0.024(9) 0.039(8) 0.011(8)
C(46) 0.059(10) 0.096(16) 0.042(9) 0.011(9) 0.031(8) 0.011(9)
C(47) 0.055(11) 0.102(17) 0.045(10) 0.013(11) 0.023(9) 0.023(10)
C(48) 0.082(8) 0.143(12) 0.108(10) 0.048(8) 0.068(8) 0.020(9)
C(49) 0.113(19) 0.16(2) 0.061(13) 0.088(19) 0.053(13) 0.053(15)
C(50) 0.099(16) 0.081(15) 0.063(12) 0.024(13) 0.047(12) -0.006(11)
C(51) 0.070(11) 0.059(11) 0.053(11) 0.015(9) 0.040(9) 0.002(9)
C(52) 0.070(12) 0.077(14) 0.053(11) 0.009(10) 0.017(9) -0.007(9)
C(53) 0.060(12) 0.18(3) 0.060(13) 0.037(16) 0.032(10) 0.036(17)
C(54) 0.076(16) 0.13(2) 0.046(11) 0.008(15) 0.023(11) 0.028(13)
C(55) 0.077(13) 0.067(12) 0.076(14) 0.020(11) 0.043(11) 0.031(12)
C(56) 0.070(16) 0.27(5) 0.062(14) -0.06(2) 0.031(12) -0.01(2)
C(57) 0.049(11) 0.104(19) 0.19(3) -0.025(12) 0.050(17) -0.07(2)

loop_
_atom_type_symbol
_atom_type_description
_atom_type_scat_dispersion_real
_atom_type_scat_dispersion_imag
_atom_type_scat_source
C C 0.003 0.002
;
International Tables for Crystallography
(1992, Vol. C, Tables 4.2.6.8 and 6.1.1.4)
;
H H 0.000 0.000
;
International Tables for Crystallography
(1992, Vol. C, Table 6.1.1.4)
;
Au Au -2.013 8.802
;
International Tables for Crystallography
(1992, Vol. C, Tables 4.2.6.8 and 6.1.1.4)
;
Cl Cl 0.148 0.159
;
International Tables for Crystallography
(1992, Vol. C, Tables 4.2.6.8 and 6.1.1.4)
;
F F 0.017 0.010
;
International Tables for Crystallography
(1992, Vol. C, Tables 4.2.6.8 and 6.1.1.4)
;
P P 0.102 0.094
;
International Tables for Crystallography
(1992, Vol. C, Tables 4.2.6.8 and 6.1.1.4)
;
Pd Pd -0.999 1.007
;
International Tables for Crystallography
(1992, Vol. C, Tables 4.2.6.8 and 6.1.1.4)
;

loop_
_geom_angle_atom_site_label_1
_geom_angle_atom_site_label_2
_geom_angle_atom_site_label_3
_geom_angle
_geom_angle_publ_flag
_geom_angle_site_symmetry_1
_geom_angle_site_symmetry_3
Au(1) Au(1) P(2) 89.71(6) yes 7_566 .
Au(1) Au(1) P(3) 88.74(5) yes 7_566 7_566
P(2) Au(1) P(3) 178.13(7) yes . 7_566
Cl(1) Pd(1) Cl(2) 21.5(2) yes . .
Cl(1) Pd(1) P(1) 98.19(19) yes . .
Cl(1) Pd(1) P(4) 83.92(18) yes . .
Cl(1) Pd(1) C(2) 169.5(2) yes . .
Cl(2) Pd(1) P(1) 89.1(2) yes . .
Cl(2) Pd(1) P(4) 96.7(2) yes . .
Cl(2) Pd(1) C(2) 168.8(2) yes . .
P(1) Pd(1) P(4) 167.71(10) yes . .
P(1) Pd(1) C(2) 87.5(2) yes . .
P(4) Pd(1) C(2) 88.7(2) yes . .
Pd(1) Cl(1) Cl(2) 81.5(8) yes . .
Pd(1) Cl(2) Cl(1) 77.1(8) yes . .
Cl(6) Cl(3) C(56) 43.7(12) yes . .
Cl(6) Cl(4) C(56) 48.0(13) yes . .
Cl(6) Cl(4) C(57) 58.8(12) yes . .
C(56) Cl(4) C(57) 32(2) yes . .
Cl(3) Cl(6) Cl(4) 133.8(14) yes . .
Cl(3) Cl(6) C(56) 63.5(18) yes . .
Cl(3) Cl(6) C(57) 98(2) yes . .
Cl(4) Cl(6) C(56) 90(2) yes . .
Cl(4) Cl(6) C(57) 78.1(16) yes . .
C(56) Cl(6) C(57) 39(2) yes . .
Pd(1) P(1) C(1) 105.9(3) yes . .
Pd(1) P(1) C(4) 112.4(3) yes . .
Pd(1) P(1) C(10) 121.0(5) yes . .
C(1) P(1) C(4) 105.7(5) yes . .
C(1) P(1) C(10) 106.1(6) yes . .
C(4) P(1) C(10) 104.6(3) yes . .
Au(1) P(2) C(1) 115.0(3) yes . .
Au(1) P(2) C(2) 108.6(3) yes . .
Au(1) P(2) C(16) 108.5(5) yes . .
Au(1) P(2) C(22) 126.4(8) yes . .
C(1) P(2) C(2) 98.3(4) yes . .
C(1) P(2) C(16) 110.2(9) yes . .
C(1) P(2) C(22) 102.2(11) yes . .
C(2) P(2) C(16) 116.2(7) yes . .
C(2) P(2) C(22) 102.3(10) yes . .
C(16) P(2) C(22) 18.5(10) yes . .
Au(1) P(3) C(2) 110.0(2) yes 7_566 .
Au(1) P(3) C(3) 113.8(4) yes 7_566 .
Au(1) P(3) C(27) 126.2(5) yes 7_566 .
Au(1) P(3) C(33) 104.9(11) yes 7_566 .
C(2) P(3) C(3) 97.9(5) yes . .
C(2) P(3) C(27) 104.7(7) yes . .
C(2) P(3) C(33) 117.1(13) yes . .
C(3) P(3) C(27) 100.2(7) yes . .
C(3) P(3) C(33) 113.5(10) yes . .
C(27) P(3) C(33) 21.3(12) yes . .
Pd(1) P(4) C(3) 104.0(4) yes . .
Pd(1) P(4) C(39) 120.3(2) yes . .
Pd(1) P(4) C(45) 101.9(6) yes . .
Pd(1) P(4) C(51) 127.6(7) yes . .
C(3) P(4) C(39) 107.8(6) yes . .
C(3) P(4) C(45) 111.0(7) yes . .
C(3) P(4) C(51) 93.1(8) yes . .
C(39) P(4) C(45) 111.4(9) yes . .
C(39) P(4) C(51) 99.7(9) yes . .
C(45) P(4) C(51) 27.3(9) yes . .
F(1) P(5) F(1) 90.5(6) yes . 2_555
F(1) P(5) F(2) 89.8(4) yes . .
F(1) P(5) F(2) 89.9(4) yes . 2_555
F(1) P(5) F(3) 90.7(5) yes . .
F(1) P(5) F(3) 178.3(5) yes . 2_555
F(1) P(5) F(2) 89.9(4) yes 2_555 .
F(1) P(5) F(2) 89.8(4) yes 2_555 2_555
F(1) P(5) F(3) 178.3(4) yes 2_555 .
F(1) P(5) F(3) 90.7(5) yes 2_555 2_555
F(2) P(5) F(2) 179.5(4) yes . 2_555
F(2) P(5) F(3) 88.9(3) yes . .
F(2) P(5) F(3) 91.5(3) yes . 2_555
F(2) P(5) F(3) 91.5(3) yes 2_555 .
F(2) P(5) F(3) 88.9(3) yes 2_555 2_555
F(3) P(5) F(3) 88.2(5) yes . 2_555
F(4) P(6) F(4) 176.3(7) yes . 2_555
F(4) P(6) F(5) 91.4(6) yes . .
F(4) P(6) F(5) 91.0(6) yes . 2_555
F(4) P(6) F(6) 92.0(6) yes . .
F(4) P(6) F(6) 85.2(6) yes . 2_555
F(4) P(6) F(5) 91.0(6) yes 2_555 .
F(4) P(6) F(5) 91.4(6) yes 2_555 2_555
F(4) P(6) F(6) 85.2(6) yes 2_555 .
F(4) P(6) F(6) 92.0(6) yes 2_555 2_555
F(5) P(6) F(5) 99.5(12) yes . 2_555
F(5) P(6) F(6) 88.6(11) yes . .
F(5) P(6) F(6) 171.3(11) yes . 2_555
F(5) P(6) F(6) 171.3(11) yes 2_555 .
F(5) P(6) F(6) 88.6(11) yes 2_555 2_555
F(6) P(6) F(6) 83.5(12) yes . 2_555
P(1) C(1) P(2) 102.9(7) yes . .
Pd(1) C(2) P(2) 107.3(4) yes . .
Pd(1) C(2) P(3) 106.9(6) yes . .
P(2) C(2) P(3) 113.5(4) yes . .
P(3) C(3) P(4) 104.2(5) yes . .
P(1) C(4) C(5) 117.8(6) yes . .
P(1) C(4) C(9) 121.9(6) yes . .
C(5) C(4) C(9) 120.3(7) yes . .
C(4) C(5) C(6) 120.1(9) yes . .
C(5) C(6) C(7) 119.4(9) yes . .
C(6) C(7) C(8) 121.0(9) yes . .
C(7) C(8) C(9) 119.6(8) yes . .
C(4) C(9) C(8) 119.5(7) yes . .
P(1) C(10) C(11) 120.5(11) yes . .
P(1) C(10) C(15) 122.4(11) yes . .
C(11) C(10) C(15) 117.1(10) yes . .
C(10) C(11) C(12) 121.9(17) yes . .
C(11) C(12) C(13) 117.5(18) yes . .
C(12) C(13) C(14) 123.3(13) yes . .
C(13) C(14) C(15) 118.6(18) yes . .
C(10) C(15) C(14) 121.5(17) yes . .
P(2) C(16) C(17) 118.8(18) yes . .
P(2) C(16) C(21) 120.2(15) yes . .
P(2) C(16) C(22) 101(4) yes . .
P(2) C(16) C(26) 166.2(19) yes . .
C(17) C(16) C(21) 120(2) yes . .
C(17) C(16) C(22) 114(3) yes . .
C(17) C(16) C(26) 55(2) yes . .
C(21) C(16) C(22) 44(4) yes . .
C(21) C(16) C(26) 70(2) yes . .
C(22) C(16) C(26) 93(4) yes . .
C(16) C(17) C(18) 119.1(19) yes . .
C(16) C(17) C(22) 19.0(12) yes . .
C(16) C(17) C(26) 48(2) yes . .
C(18) C(17) C(22) 106(2) yes . .
C(18) C(17) C(26) 75(2) yes . .
C(22) C(17) C(26) 46(2) yes . .
C(17) C(18) C(19) 117.8(16) yes . .
C(17) C(18) C(26) 46.1(18) yes . .
C(19) C(18) C(26) 73.3(19) yes . .
C(18) C(19) C(20) 120(3) yes . .
C(18) C(19) C(25) 138(3) yes . .
C(18) C(19) C(26) 57.6(17) yes . .
C(20) C(19) C(25) 27(3) yes . .
C(20) C(19) C(26) 63(3) yes . .
C(25) C(19) C(26) 87(3) yes . .
C(19) C(20) C(21) 129(5) yes . .
C(19) C(20) C(24) 105(3) yes . .
C(19) C(20) C(25) 82(7) yes . .
C(19) C(20) C(26) 77(3) yes . .
C(21) C(20) C(24) 76(3) yes . .
C(21) C(20) C(25) 121(8) yes . .
C(21) C(20) C(26) 57(2) yes . .
C(24) C(20) C(25) 46(7) yes . .
C(24) C(20) C(26) 110(4) yes . .
C(25) C(20) C(26) 141(9) yes . .
C(16) C(21) C(20) 112(2) yes . .
C(16) C(21) C(22) 23.6(17) yes . .
C(16) C(21) C(23) 93.0(19) yes . .
C(16) C(21) C(25) 120(2) yes . .
C(16) C(21) C(26) 43.4(19) yes . .
C(20) C(21) C(22) 116(3) yes . .
C(20) C(21) C(23) 101(2) yes . .
C(20) C(21) C(25) 16.1(19) yes . .
C(20) C(21) C(26) 70(2) yes . .
C(22) C(21) C(23) 69(2) yes . .
C(22) C(21) C(25) 117(2) yes . .
C(22) C(21) C(26) 58(2) yes . .
C(23) C(21) C(25) 86.7(19) yes . .
C(23) C(21) C(26) 111(2) yes . .
C(25) C(21) C(26) 81(2) yes . .
P(2) C(22) C(16) 61(4) yes . .
P(2) C(22) C(17) 94(2) yes . .
P(2) C(22) C(21) 129(2) yes . .
P(2) C(22) C(23) 118(2) yes . .
P(2) C(22) C(26) 118(2) yes . .
C(16) C(22) C(17) 47(3) yes . .
C(16) C(22) C(21) 113(5) yes . .
C(16) C(22) C(23) 179(5) yes . .
C(16) C(22) C(26) 58(3) yes . .
C(17) C(22) C(21) 119(3) yes . .
C(17) C(22) C(23) 133(2) yes . .
C(17) C(22) C(26) 42(2) yes . .
C(21) C(22) C(23) 69(2) yes . .
C(21) C(22) C(26) 77(3) yes . .
C(23) C(22) C(26) 123(3) yes . .
C(21) C(23) C(22) 41.7(19) yes . .
C(21) C(23) C(24) 82(2) yes . .
C(22) C(23) C(24) 110(3) yes . .
C(20) C(24) C(23) 95(3) yes . .
C(20) C(24) C(25) 18(3) yes . .
C(23) C(24) C(25) 113(4) yes . .
C(19) C(25) C(20) 71(7) yes . .
C(19) C(25) C(21) 100(4) yes . .
C(19) C(25) C(24) 125(5) yes . .
C(20) C(25) C(21) 43(7) yes . .
C(20) C(25) C(24) 116(10) yes . .
C(21) C(25) C(24) 74(3) yes . .
C(16) C(26) C(17) 77(3) yes . .
C(16) C(26) C(18) 130(3) yes . .
C(16) C(26) C(19) 145(2) yes . .
C(16) C(26) C(20) 119(3) yes . .
C(16) C(26) C(21) 67(2) yes . .
C(16) C(26) C(22) 29(2) yes . .
C(17) C(26) C(18) 59(2) yes . .
C(17) C(26) C(19) 107(2) yes . .
C(17) C(26) C(20) 142(3) yes . .
C(17) C(26) C(21) 137(3) yes . .
C(17) C(26) C(22) 91(3) yes . .
C(18) C(26) C(19) 49.1(15) yes . .
C(18) C(26) C(20) 89(2) yes . .
C(18) C(26) C(21) 134(2) yes . .
C(18) C(26) C(22) 125(2) yes . .
C(19) C(26) C(20) 40(2) yes . .
C(19) C(26) C(21) 91(2) yes . .
C(19) C(26) C(22) 117(2) yes . .
C(20) C(26) C(21) 53(2) yes . .
C(20) C(26) C(22) 92(3) yes . .
C(21) C(26) C(22) 46(2) yes . .
P(3) C(27) C(28) 125.7(12) yes . .
P(3) C(27) C(32) 111.4(17) yes . .
P(3) C(27) C(33) 79(4) yes . .
P(3) C(27) C(38) 150(3) yes . .
C(28) C(27) C(32) 123(2) yes . .
C(28) C(27) C(33) 144(5) yes . .
C(28) C(27) C(38) 73(3) yes . .
C(32) C(27) C(33) 42(2) yes . .
C(32) C(27) C(38) 57(3) yes . .
C(33) C(27) C(38) 99(4) yes . .
C(27) C(28) C(29) 117.6(13) yes . .
C(27) C(28) C(38) 39(2) yes . .
C(29) C(28) C(38) 81(2) yes . .
C(28) C(29) C(30) 121(2) yes . .
C(28) C(29) C(37) 111(2) yes . .
C(28) C(29) C(38) 48.1(18) yes . .
C(30) C(29) C(37) 17.0(18) yes . .
C(30) C(29) C(38) 74(2) yes . .
C(37) C(29) C(38) 68(3) yes . .
C(29) C(30) C(31) 124(2) yes . .
C(29) C(30) C(36) 108(2) yes . .
C(29) C(30) C(37) 113(7) yes . .
C(31) C(30) C(36) 58(3) yes . .
C(31) C(30) C(37) 50(9) yes . .
C(36) C(30) C(37) 8(8) yes . .
C(30) C(31) C(32) 118.7(19) yes . .
C(30) C(31) C(36) 68(2) yes . .
C(30) C(31) C(37) 19(2) yes . .
C(30) C(31) C(38) 76(2) yes . .
C(32) C(31) C(36) 98(2) yes . .
C(32) C(31) C(37) 117(3) yes . .
C(32) C(31) C(38) 45.7(18) yes . .
C(36) C(31) C(37) 49(3) yes . .
C(36) C(31) C(38) 98(2) yes . .
C(37) C(31) C(38) 82(3) yes . .
C(27) C(32) C(31) 115.0(18) yes . .
C(27) C(32) C(33) 25.5(19) yes . .
C(27) C(32) C(34) 86.1(14) yes . .
C(27) C(32) C(38) 38(2) yes . .
C(31) C(32) C(33) 136(3) yes . .
C(31) C(32) C(34) 121(2) yes . .
C(31) C(32) C(38) 79(2) yes . .
C(33) C(32) C(34) 63(2) yes . .
C(33) C(32) C(38) 64(3) yes . .
C(34) C(32) C(38) 116(2) yes . .
P(3) C(33) C(27) 80(3) yes . .
P(3) C(33) C(32) 140(4) yes . .
P(3) C(33) C(34) 112(2) yes . .
P(3) C(33) C(38) 121(3) yes . .
C(27) C(33) C(32) 112(4) yes . .
C(27) C(33) C(34) 150(6) yes . .
C(27) C(33) C(38) 48(3) yes . .
C(32) C(33) C(34) 77(2) yes . .
C(32) C(33) C(38) 65(3) yes . .
C(34) C(33) C(38) 128(4) yes . .
C(32) C(34) C(33) 39.2(14) yes . .
C(32) C(34) C(35) 84(2) yes . .
C(33) C(34) C(35) 108(3) yes . .
C(34) C(35) C(36) 124(3) yes . .
C(30) C(36) C(31) 54(2) yes . .
C(30) C(36) C(35) 141(4) yes . .
C(30) C(36) C(37) 3(3) yes . .
C(31) C(36) C(35) 101(4) yes . .
C(31) C(36) C(37) 51(4) yes . .
C(35) C(36) C(37) 140(6) yes . .
C(29) C(37) C(30) 50(6) yes . .
C(29) C(37) C(31) 123(5) yes . .
C(29) C(37) C(36) 123(4) yes . .
C(30) C(37) C(31) 111(11) yes . .
C(30) C(37) C(36) 169(12) yes . .
C(31) C(37) C(36) 80(5) yes . .
C(27) C(38) C(28) 68(3) yes . .
C(27) C(38) C(29) 116(4) yes . .
C(27) C(38) C(31) 137(3) yes . .
C(27) C(38) C(32) 85(3) yes . .
C(27) C(38) C(33) 34(2) yes . .
C(28) C(38) C(29) 51.1(19) yes . .
C(28) C(38) C(31) 132(3) yes . .
C(28) C(38) C(32) 141(2) yes . .
C(28) C(38) C(33) 96(3) yes . .
C(29) C(38) C(31) 85(2) yes . .
C(29) C(38) C(32) 132(3) yes . .
C(29) C(38) C(33) 132(3) yes . .
C(31) C(38) C(32) 56(2) yes . .
C(31) C(38) C(33) 104(3) yes . .
C(32) C(38) C(33) 52(2) yes . .
P(4) C(39) C(40) 119.2(8) yes . .
P(4) C(39) C(44) 122.9(10) yes . .
C(40) C(39) C(44) 117.9(12) yes . .
C(39) C(40) C(41) 119.5(10) yes . .
C(40) C(41) C(42) 121.2(14) yes . .
C(41) C(42) C(43) 119.1(15) yes . .
C(42) C(43) C(44) 121.2(11) yes . .
C(39) C(44) C(43) 121.1(13) yes . .
P(4) C(45) C(46) 113.8(16) yes . .
P(4) C(45) C(50) 124.9(16) yes . .
P(4) C(45) C(51) 79.7(19) yes . .
P(4) C(45) C(55) 151(3) yes . .
C(46) C(45) C(50) 121.3(18) yes . .
C(46) C(45) C(51) 41(2) yes . .
C(46) C(45) C(55) 83(2) yes . .
C(50) C(45) C(51) 145(2) yes . .
C(50) C(45) C(55) 43.9(18) yes . .
C(51) C(45) C(55) 102(2) yes . .
C(45) C(46) C(47) 116(2) yes . .
C(45) C(46) C(51) 37.3(18) yes . .
C(45) C(46) C(52) 122(2) yes . .
C(45) C(46) C(53) 152(2) yes . .
C(45) C(46) C(55) 37.0(12) yes . .
C(47) C(46) C(51) 136(3) yes . .
C(47) C(46) C(52) 109.5(18) yes . .
C(47) C(46) C(53) 53.8(17) yes . .
C(47) C(46) C(55) 80.3(18) yes . .
C(51) C(46) C(52) 85(2) yes . .
C(51) C(46) C(53) 128(2) yes . .
C(51) C(46) C(55) 62(2) yes . .
C(52) C(46) C(53) 56.0(17) yes . .
C(52) C(46) C(55) 135(2) yes . .
C(53) C(46) C(55) 121.1(18) yes . .
C(46) C(47) C(48) 113(2) yes . .
C(46) C(47) C(53) 73.0(18) yes . .
C(46) C(47) C(54) 130(3) yes . .
C(48) C(47) C(53) 144(2) yes . .
C(48) C(47) C(54) 86(3) yes . .
C(53) C(47) C(54) 67(2) yes . .
C(47) C(48) C(49) 135.9(19) yes . .
C(47) C(48) C(54) 36.6(17) yes . .
C(47) C(48) C(55) 83.2(16) yes . .
C(49) C(48) C(54) 165(2) yes . .
C(49) C(48) C(55) 58.7(17) yes . .
C(54) C(48) C(55) 107.1(16) yes . .
C(48) C(49) C(50) 110(2) yes . .
C(48) C(49) C(55) 72(2) yes . .
C(50) C(49) C(55) 38.9(16) yes . .
C(45) C(50) C(49) 119(2) yes . .
C(45) C(50) C(55) 44.5(19) yes . .
C(49) C(50) C(55) 77(2) yes . .
P(4) C(51) C(45) 73.0(16) yes . .
P(4) C(51) C(46) 146(2) yes . .
P(4) C(51) C(52) 125.5(17) yes . .
P(4) C(51) C(55) 109.4(16) yes . .
C(45) C(51) C(46) 101(3) yes . .
C(45) C(51) C(52) 153(3) yes . .
C(45) C(51) C(55) 41.4(17) yes . .
C(46) C(51) C(52) 52(2) yes . .
C(46) C(51) C(55) 82(2) yes . .
C(52) C(51) C(55) 125.1(19) yes . .
C(46) C(52) C(51) 43.0(18) yes . .
C(46) C(52) C(53) 84(2) yes . .
C(51) C(52) C(53) 118(2) yes . .
C(46) C(53) C(47) 53.2(14) yes . .
C(46) C(53) C(52) 40.3(14) yes . .
C(46) C(53) C(54) 86(2) yes . .
C(47) C(53) C(52) 93.3(19) yes . .
C(47) C(53) C(54) 36.2(17) yes . .
C(52) C(53) C(54) 122(2) yes . .
C(47) C(54) C(48) 58(2) yes . .
C(47) C(54) C(53) 76(3) yes . .
C(48) C(54) C(53) 129(2) yes . .
C(45) C(55) C(46) 60(2) yes . .
C(45) C(55) C(48) 142(3) yes . .
C(45) C(55) C(49) 148(2) yes . .
C(45) C(55) C(50) 92(2) yes . .
C(45) C(55) C(51) 36.3(15) yes . .
C(46) C(55) C(48) 83.9(16) yes . .
C(46) C(55) C(49) 128(2) yes . .
C(46) C(55) C(50) 142(3) yes . .
C(46) C(55) C(51) 35.7(15) yes . .
C(48) C(55) C(49) 49.2(13) yes . .
C(48) C(55) C(50) 112(2) yes . .
C(48) C(55) C(51) 117(2) yes . .
C(49) C(55) C(50) 64(2) yes . .
C(49) C(55) C(51) 164(2) yes . .
C(50) C(55) C(51) 127(2) yes . .
Cl(3) C(56) Cl(4) 105.4(16) yes . .
Cl(3) C(56) Cl(6) 72.8(13) yes . .
Cl(3) C(56) C(57) 138(3) yes . .
Cl(4) C(56) Cl(6) 41.5(14) yes . .
Cl(4) C(56) C(57) 69(3) yes . .
Cl(6) C(56) C(57) 79(3) yes . .
Cl(4) C(57) Cl(5) 145(2) yes . .
Cl(4) C(57) Cl(6) 43.2(11) yes . .
Cl(4) C(57) C(56) 79(3) yes . .
Cl(5) C(57) Cl(6) 106.3(15) yes . .
Cl(5) C(57) C(56) 101(4) yes . .
Cl(6) C(57) C(56) 62(2) yes . .
P(1) C(1) H(1) 111.2 no . .
P(1) C(1) H(2) 111.2 no . .
P(2) C(1) H(1) 111.2 no . .
P(2) C(1) H(2) 111.2 no . .
H(1) C(1) H(2) 109.1 no . .
Pd(1) C(2) H(3) 109.7 no . .
P(2) C(2) H(3) 109.7 no . .
P(3) C(2) H(3) 109.7 no . .
P(3) C(3) H(4) 110.9 no . .
P(3) C(3) H(5) 110.9 no . .
P(4) C(3) H(4) 110.9 no . .
P(4) C(3) H(5) 110.9 no . .
H(4) C(3) H(5) 108.9 no . .
C(4) C(5) H(6) 120.0 no . .
C(6) C(5) H(6) 119.9 no . .
C(5) C(6) H(7) 120.3 no . .
C(7) C(6) H(7) 120.3 no . .
C(6) C(7) H(8) 119.5 no . .
C(8) C(7) H(8) 119.5 no . .
C(7) C(8) H(9) 120.2 no . .
C(9) C(8) H(9) 120.2 no . .
C(4) C(9) H(10) 120.2 no . .
C(8) C(9) H(10) 120.2 no . .
C(10) C(11) H(11) 119.1 no . .
C(12) C(11) H(11) 119.1 no . .
C(11) C(12) H(12) 121.3 no . .
C(13) C(12) H(12) 121.3 no . .
C(12) C(13) H(13) 118.4 no . .
C(14) C(13) H(13) 118.4 no . .
C(13) C(14) H(14) 120.7 no . .
C(15) C(14) H(14) 120.7 no . .
C(10) C(15) H(15) 119.3 no . .
C(14) C(15) H(15) 119.3 no . .
C(39) C(40) H(16) 120.2 no . .
C(41) C(40) H(16) 120.2 no . .
C(40) C(41) H(17) 119.4 no . .
C(42) C(41) H(17) 119.4 no . .
C(41) C(42) H(18) 120.5 no . .
C(43) C(42) H(18) 120.5 no . .
C(42) C(43) H(19) 119.4 no . .
C(44) C(43) H(19) 119.4 no . .
C(39) C(44) H(20) 119.5 no . .
C(43) C(44) H(20) 119.5 no . .

loop_
_geom_bond_atom_site_label_1
_geom_bond_atom_site_label_2
_geom_bond_distance
_geom_bond_publ_flag
_geom_bond_site_symmetry_2
Au(1) Au(1) 3.0728(4) yes 7_566
Au(1) P(2) 2.330(2) yes .
Au(1) P(3) 2.329(2) yes 7_566
Pd(1) Cl(1) 2.360(8) yes .
Pd(1) Cl(2) 2.395(9) yes .
Pd(1) P(1) 2.327(3) yes .
Pd(1) P(4) 2.313(3) yes .
Pd(1) C(2) 2.096(11) yes .
Cl(1) Cl(2) 0.886(8) yes .
Cl(3) Cl(6) 1.90(2) yes .
Cl(3) C(56) 1.78(3) yes .
Cl(4) Cl(6) 1.22(2) yes .
Cl(4) C(56) 1.85(4) yes .
Cl(4) C(57) 1.75(4) yes .
Cl(5) C(57) 1.87(3) yes .
Cl(6) C(56) 1.37(3) yes .
Cl(6) C(57) 1.53(3) yes .
P(1) C(1) 1.836(15) yes .
P(1) C(4) 1.825(8) yes .
P(1) C(10) 1.786(9) yes .
P(2) C(1) 1.849(8) yes .
P(2) C(2) 1.798(10) yes .
P(2) C(16) 1.74(2) yes .
P(2) C(22) 1.96(4) yes .
P(3) C(2) 1.802(9) yes .
P(3) C(3) 1.815(11) yes .
P(3) C(27) 1.84(2) yes .
P(3) C(33) 1.84(4) yes .
P(4) C(3) 1.826(15) yes .
P(4) C(39) 1.815(12) yes .
P(4) C(45) 1.837(19) yes .
P(4) C(51) 1.891(19) yes .
P(5) F(1) 1.586(12) yes .
P(5) F(1) 1.586(12) yes 2_555
P(5) F(2) 1.593(5) yes .
P(5) F(2) 1.593(5) yes 2_555
P(5) F(3) 1.581(9) yes .
P(5) F(3) 1.581(9) yes 2_555
P(6) F(4) 1.610(6) yes .
P(6) F(4) 1.610(6) yes 2_555
P(6) F(5) 1.44(2) yes .
P(6) F(5) 1.44(2) yes 2_555
P(6) F(6) 1.60(2) yes .
P(6) F(6) 1.60(2) yes 2_555
C(4) C(5) 1.390(12) yes .
C(4) C(9) 1.386(11) yes .
C(5) C(6) 1.364(14) yes .
C(6) C(7) 1.376(15) yes .
C(7) C(8) 1.387(15) yes .
C(8) C(9) 1.370(12) yes .
C(10) C(11) 1.41(2) yes .
C(10) C(15) 1.44(2) yes .
C(11) C(12) 1.413(17) yes .
C(12) C(13) 1.38(3) yes .
C(13) C(14) 1.40(3) yes .
C(14) C(15) 1.371(18) yes .
C(16) C(17) 1.42(2) yes .
C(16) C(21) 1.46(3) yes .
C(16) C(22) 0.63(3) yes .
C(16) C(26) 1.09(4) yes .
C(17) C(18) 1.42(3) yes .
C(17) C(22) 1.78(3) yes .
C(17) C(26) 1.19(4) yes .
C(18) C(19) 1.43(3) yes .
C(18) C(26) 1.60(4) yes .
C(19) C(20) 1.20(6) yes .
C(19) C(25) 1.26(5) yes .
C(19) C(26) 1.82(4) yes .
C(20) C(21) 1.42(6) yes .
C(20) C(24) 1.67(6) yes .
C(20) C(25) 0.58(7) yes .
C(20) C(26) 1.67(6) yes .
C(21) C(22) 1.09(5) yes .
C(21) C(23) 1.53(3) yes .
C(21) C(25) 1.79(7) yes .
C(21) C(26) 1.48(3) yes .
C(22) C(23) 1.54(3) yes .
C(22) C(26) 1.29(4) yes .
C(23) C(24) 1.41(7) yes .
C(24) C(25) 1.33(6) yes .
C(27) C(28) 1.34(2) yes .
C(27) C(32) 1.46(2) yes .
C(27) C(33) 0.68(3) yes .
C(27) C(38) 0.91(5) yes .
C(28) C(29) 1.44(2) yes .
C(28) C(38) 1.38(5) yes .
C(29) C(30) 1.29(3) yes .
C(29) C(37) 1.54(5) yes .
C(29) C(38) 1.83(5) yes .
C(30) C(31) 1.40(4) yes .
C(30) C(36) 1.60(5) yes .
C(30) C(37) 0.49(4) yes .
C(31) C(32) 1.42(3) yes .
C(31) C(36) 1.46(8) yes .
C(31) C(37) 1.15(7) yes .
C(31) C(38) 1.69(5) yes .
C(32) C(33) 1.06(3) yes .
C(32) C(34) 1.64(3) yes .
C(32) C(38) 1.23(5) yes .
C(33) C(34) 1.51(3) yes .
C(33) C(38) 1.22(5) yes .
C(34) C(35) 1.43(6) yes .
C(35) C(36) 1.44(5) yes .
C(36) C(37) 1.12(6) yes .
C(39) C(40) 1.388(18) yes .
C(39) C(44) 1.393(14) yes .
C(40) C(41) 1.38(2) yes .
C(41) C(42) 1.378(17) yes .
C(42) C(43) 1.35(2) yes .
C(43) C(44) 1.37(2) yes .
C(45) C(46) 1.42(3) yes .
C(45) C(50) 1.40(3) yes .
C(45) C(51) 0.88(2) yes .
C(45) C(55) 0.99(3) yes .
C(46) C(47) 1.42(2) yes .
C(46) C(51) 0.96(3) yes .
C(46) C(52) 1.10(3) yes .
C(46) C(53) 1.70(2) yes .
C(46) C(55) 1.63(4) yes .
C(47) C(48) 1.24(3) yes .
C(47) C(53) 1.43(4) yes .
C(47) C(54) 0.87(3) yes .
C(48) C(49) 1.34(3) yes .
C(48) C(54) 1.46(3) yes .
C(48) C(55) 1.69(2) yes .
C(49) C(50) 1.39(3) yes .
C(49) C(55) 1.51(4) yes .
C(50) C(55) 0.97(3) yes .
C(51) C(52) 1.40(3) yes .
C(51) C(55) 1.45(3) yes .
C(52) C(53) 1.42(3) yes .
C(53) C(54) 1.36(5) yes .
C(56) C(57) 0.99(6) yes .
C(1) H(1) 0.990 no .
C(1) H(2) 0.990 no .
C(2) H(3) 1.000 no .
C(3) H(4) 0.990 no .
C(3) H(5) 0.990 no .
C(5) H(6) 0.950 no .
C(6) H(7) 0.950 no .
C(7) H(8) 0.950 no .
C(8) H(9) 0.950 no .
C(9) H(10) 0.950 no .
C(11) H(11) 0.950 no .
C(12) H(12) 0.950 no .
C(13) H(13) 0.950 no .
C(14) H(14) 0.950 no .
C(15) H(15) 0.950 no .
C(40) H(16) 0.950 no .
C(41) H(17) 0.950 no .
C(42) H(18) 0.950 no .
C(43) H(19) 0.950 no .
C(44) H(20) 0.950 no .
